data_7026616
loop_
_publ_author_name
'Multani, Kanwarpal'
'Stanlake, Louisa J. E.'
'Stephan, Douglas W.'

_publ_section_title
;
 Ti and Zr complexes of ferrocenyl amidinates.
;
_journal_issue 38
_journal_name_full 'Dalton transactions (Cambridge, England : 2003)'
_journal_page_first 8957
_journal_page_last 8966
_journal_paper_doi 10.1039/c0dt00530d
_journal_volume 39
_journal_year 2010
_chemical_formula_sum 'C28 H36 Cl2 Fe N2 Zr'
_chemical_formula_weight 618.56
_space_group_IT_number 14
_symmetry_cell_setting monoclinic
_symmetry_space_group_name_Hall '-P 2ybc'
_symmetry_space_group_name_H-M 'P 1 21/c 1'
_atom_sites_solution_hydrogens geom
_atom_sites_solution_primary direct
_atom_sites_solution_secondary difmap
_audit_creation_method SHELXL-97
_cell_angle_alpha 90.00
_cell_angle_beta 96.285(4)
_cell_angle_gamma 90.00
_cell_formula_units_Z 4
_cell_length_a 19.1426(13)
_cell_length_b 18.5720(14)
_cell_length_c 7.4148(5)
_cell_measurement_temperature 296(2)
_cell_volume 2620.2(3)
_computing_structure_refinement 'SHELXL-97 (Sheldrick, 1997)'
_computing_structure_solution 'SHELXS-97 (Sheldrick, 1990)'
_diffrn_ambient_temperature 296(2)
_diffrn_measured_fraction_theta_full 0.999
_diffrn_measured_fraction_theta_max 0.999
_diffrn_radiation_monochromator graphite
_diffrn_radiation_source 'fine-focus sealed tube'
_diffrn_radiation_type MoK\a
_diffrn_radiation_wavelength 0.71073
_diffrn_reflns_av_R_equivalents 0.0408
_diffrn_reflns_av_sigmaI/netI 0.0269
_diffrn_reflns_limit_h_max 28
_diffrn_reflns_limit_h_min -28
_diffrn_reflns_limit_k_max 27
_diffrn_reflns_limit_k_min -27
_diffrn_reflns_limit_l_max 10
_diffrn_reflns_limit_l_min -10
_diffrn_reflns_number 62637
_diffrn_reflns_theta_full 31.51
_diffrn_reflns_theta_max 31.51
_diffrn_reflns_theta_min 1.53
_exptl_absorpt_coefficient_mu 1.175
_exptl_absorpt_correction_T_max 0.9222
_exptl_absorpt_correction_T_min 0.7576
_exptl_absorpt_correction_type multi-scan
_exptl_crystal_density_diffrn 1.568
_exptl_crystal_density_method 'not measured'
_exptl_crystal_F_000 1272
_exptl_crystal_size_max 0.25
_exptl_crystal_size_mid 0.20
_exptl_crystal_size_min 0.07
_refine_diff_density_max 0.531
_refine_diff_density_min -0.380
_refine_diff_density_rms 0.073
_refine_ls_extinction_method none
_refine_ls_goodness_of_fit_ref 1.015
_refine_ls_hydrogen_treatment fixed
_refine_ls_matrix_type full
_refine_ls_number_parameters 307
_refine_ls_number_reflns 8714
_refine_ls_number_restraints 0
_refine_ls_restrained_S_all 1.015
_refine_ls_R_factor_all 0.0367
_refine_ls_R_factor_gt 0.0269
_refine_ls_shift/su_max 0.001
_refine_ls_shift/su_mean 0.000
_refine_ls_structure_factor_coef Fsqd
_refine_ls_weighting_details 'calc w=1/[\s^2^(Fo^2^)+(0.0316P)^2^+1.3750P] where P=(Fo^2^+2Fc^2^)/3'
_refine_ls_weighting_scheme calc
_refine_ls_wR_factor_gt 0.0645
_refine_ls_wR_factor_ref 0.0686
_reflns_number_gt 7318
_reflns_number_total 8714
_reflns_threshold_expression >2sigma(I)
_cod_data_source_file c0dt00530d.txt
_cod_data_source_block CpZr[CyNC(Fc)NCy]Cl2
_cod_original_sg_symbol_H-M P2(1)/c
_cod_database_code 7026616

loop_
_symmetry_equiv_pos_as_xyz
'x, y, z'
'-x, y+1/2, -z+1/2'
'-x, -y, -z'
'x, -y-1/2, z-1/2'

loop_
_atom_site_label
_atom_site_type_symbol
_atom_site_fract_x
_atom_site_fract_y
_atom_site_fract_z
_atom_site_U_iso_or_equiv
_atom_site_adp_type
_atom_site_occupancy
_atom_site_symmetry_multiplicity
_atom_site_calc_flag
_atom_site_refinement_flags
C1 C 0.14320(9) 0.64897(10) 0.4958(2) 0.0275(3) Uani 1 1 d .
H1 H 0.1695 0.6529 0.6164 0.033 Uiso 1 1 calc R
C2 C 0.14355(8) 0.69981(9) 0.3547(3) 0.0267(3) Uani 1 1 d .
H2 H 0.1699 0.7451 0.3613 0.032 Uiso 1 1 calc R
C3 C 0.09198(8) 0.67954(9) 0.2141(2) 0.0248(3) Uani 1 1 d .
H3 H 0.0762 0.7086 0.1071 0.030 Uiso 1 1 calc R
C4 C 0.05912(8) 0.61609(9) 0.2686(2) 0.0242(3) Uani 1 1 d .
H4 H 0.0170 0.5937 0.2053 0.029 Uiso 1 1 calc R
C5 C 0.09092(9) 0.59750(9) 0.4430(2) 0.0253(3) Uani 1 1 d .
H5 H 0.0750 0.5595 0.5206 0.030 Uiso 1 1 calc R
C6 C 0.24459(7) 0.48129(8) 0.44523(19) 0.0144(2) Uani 1 1 d .
C7 C 0.33971(7) 0.57122(8) 0.5100(2) 0.0172(3) Uani 1 1 d .
H7 H 0.3550 0.5369 0.6066 0.021 Uiso 1 1 calc R
C8 C 0.33080(9) 0.64450(9) 0.5973(2) 0.0257(3) Uani 1 1 d .
H8A H 0.2963 0.6406 0.6835 0.031 Uiso 1 1 calc R
H8B H 0.3132 0.6787 0.5045 0.031 Uiso 1 1 calc R
C9 C 0.40014(10) 0.67243(10) 0.6951(3) 0.0340(4) Uani 1 1 d .
H9A H 0.3931 0.7207 0.7398 0.041 Uiso 1 1 calc R
H9B H 0.4143 0.6418 0.7988 0.041 Uiso 1 1 calc R
C10 C 0.45857(10) 0.67383(10) 0.5709(3) 0.0361(4) Uani 1 1 d .
H10A H 0.4480 0.7102 0.4779 0.043 Uiso 1 1 calc R
H10B H 0.5026 0.6868 0.6410 0.043 Uiso 1 1 calc R
C11 C 0.46652(8) 0.60097(10) 0.4815(3) 0.0295(4) Uani 1 1 d .
H11A H 0.4830 0.5659 0.5734 0.035 Uiso 1 1 calc R
H11B H 0.5014 0.6046 0.3964 0.035 Uiso 1 1 calc R
C12 C 0.39703(8) 0.57510(9) 0.3812(2) 0.0224(3) Uani 1 1 d .
H12A H 0.4035 0.5279 0.3298 0.027 Uiso 1 1 calc R
H12B H 0.3824 0.6079 0.2824 0.027 Uiso 1 1 calc R
C13 C 0.14084(7) 0.40702(8) 0.3334(2) 0.0160(3) Uani 1 1 d .
H13 H 0.1425 0.3849 0.4538 0.019 Uiso 1 1 calc R
C14 C 0.06367(7) 0.42119(9) 0.2646(2) 0.0210(3) Uani 1 1 d .
H14A H 0.0432 0.4531 0.3483 0.025 Uiso 1 1 calc R
H14B H 0.0608 0.4448 0.1474 0.025 Uiso 1 1 calc R
C15 C 0.02212(8) 0.35092(9) 0.2471(2) 0.0225(3) Uani 1 1 d .
H15A H 0.0205 0.3302 0.3667 0.027 Uiso 1 1 calc R
H15B H -0.0258 0.3610 0.1963 0.027 Uiso 1 1 calc R
C16 C 0.05456(8) 0.29658(9) 0.1268(2) 0.0232(3) Uani 1 1 d .
H16A H 0.0289 0.2515 0.1267 0.028 Uiso 1 1 calc R
H16B H 0.0507 0.3145 0.0032 0.028 Uiso 1 1 calc R
C17 C 0.13152(8) 0.28336(8) 0.1936(2) 0.0209(3) Uani 1 1 d .
H17A H 0.1518 0.2511 0.1105 0.025 Uiso 1 1 calc R
H17B H 0.1350 0.2604 0.3117 0.025 Uiso 1 1 calc R
C18 C 0.17269(7) 0.35382(8) 0.2074(2) 0.0190(3) Uani 1 1 d .
H18A H 0.1722 0.3750 0.0877 0.023 Uiso 1 1 calc R
H18B H 0.2212 0.3442 0.2536 0.023 Uiso 1 1 calc R
C19 C 0.27956(7) 0.42071(8) 0.55056(19) 0.0151(2) Uani 1 1 d .
C20 C 0.34629(7) 0.39061(8) 0.5190(2) 0.0178(3) Uani 1 1 d .
H20 H 0.3804 0.4126 0.4463 0.021 Uiso 1 1 calc R
C21 C 0.35428(8) 0.32373(9) 0.6110(2) 0.0232(3) Uani 1 1 d .
H21 H 0.3948 0.2914 0.6122 0.028 Uiso 1 1 calc R
C22 C 0.29419(8) 0.31203(9) 0.7036(2) 0.0240(3) Uani 1 1 d .
H22 H 0.2857 0.2701 0.7783 0.029 Uiso 1 1 calc R
C23 C 0.24819(7) 0.37201(8) 0.6683(2) 0.0196(3) Uani 1 1 d .
H23 H 0.2027 0.3785 0.7152 0.024 Uiso 1 1 calc R
C24 C 0.42240(9) 0.47030(10) 0.9036(2) 0.0260(3) Uani 1 1 d .
H24 H 0.4562 0.4960 0.8368 0.031 Uiso 1 1 calc R
C25 C 0.35638(9) 0.49720(9) 0.9443(2) 0.0246(3) Uani 1 1 d .
H25 H 0.3366 0.5446 0.9101 0.030 Uiso 1 1 calc R
C26 C 0.32360(9) 0.44290(10) 1.0404(2) 0.0262(3) Uani 1 1 d .
H26 H 0.2774 0.4464 1.0853 0.031 Uiso 1 1 calc R
C27 C 0.36960(10) 0.38286(10) 1.0611(2) 0.0290(4) Uani 1 1 d .
H27 H 0.3607 0.3377 1.1228 0.035 Uiso 1 1 calc R
C28 C 0.43073(9) 0.39947(10) 0.9761(2) 0.0298(4) Uani 1 1 d .
H28 H 0.4713 0.3679 0.9690 0.036 Uiso 1 1 calc R
Cl1 Cl 0.26327(2) 0.66306(2) 0.08757(6) 0.02625(8) Uani 1 1 d .
Cl2 Cl 0.14173(2) 0.53220(2) -0.06564(5) 0.02842(9) Uani 1 1 d .
Fe1 Fe 0.342941(10) 0.404422(11) 0.79238(3) 0.01546(5) Uani 1 1 d .
N1 N 0.18077(6) 0.47469(7) 0.35204(17) 0.0165(2) Uani 1 1 d .
N2 N 0.27220(6) 0.54636(7) 0.41933(17) 0.0162(2) Uani 1 1 d .
Zr1 Zr 0.183412(7) 0.583743(8) 0.228917(19) 0.01532(4) Uani 1 1 d .

loop_
_atom_site_aniso_label
_atom_site_aniso_U_11
_atom_site_aniso_U_22
_atom_site_aniso_U_33
_atom_site_aniso_U_23
_atom_site_aniso_U_13
_atom_site_aniso_U_12
C1 0.0257(7) 0.0329(9) 0.0238(8) -0.0099(7) 0.0031(6) 0.0076(7)
C2 0.0224(7) 0.0192(7) 0.0387(10) -0.0079(7) 0.0041(6) 0.0033(6)
C3 0.0201(7) 0.0202(7) 0.0335(9) 0.0015(6) 0.0002(6) 0.0076(6)
C4 0.0158(6) 0.0239(8) 0.0327(9) -0.0023(7) 0.0023(6) 0.0036(6)
C5 0.0244(7) 0.0260(8) 0.0271(8) -0.0002(6) 0.0100(6) 0.0057(6)
C6 0.0140(5) 0.0171(6) 0.0120(6) -0.0001(5) 0.0008(4) 0.0006(5)
C7 0.0149(6) 0.0174(7) 0.0180(7) 0.0008(5) -0.0035(5) -0.0025(5)
C8 0.0247(7) 0.0212(8) 0.0294(8) -0.0061(6) -0.0056(6) 0.0005(6)
C9 0.0357(9) 0.0252(9) 0.0373(10) -0.0081(7) -0.0138(8) -0.0042(7)
C10 0.0321(9) 0.0293(9) 0.0430(11) 0.0109(8) -0.0138(8) -0.0147(7)
C11 0.0176(7) 0.0382(10) 0.0316(9) 0.0096(7) -0.0028(6) -0.0068(6)
C12 0.0175(6) 0.0273(8) 0.0221(7) 0.0031(6) 0.0002(5) -0.0030(6)
C13 0.0128(5) 0.0168(6) 0.0175(6) 0.0004(5) -0.0020(5) -0.0014(5)
C14 0.0134(6) 0.0217(7) 0.0271(8) -0.0037(6) -0.0019(5) 0.0007(5)
C15 0.0153(6) 0.0247(8) 0.0272(8) -0.0026(6) 0.0005(5) -0.0024(5)
C16 0.0190(6) 0.0231(7) 0.0266(8) -0.0050(6) -0.0027(6) -0.0028(5)
C17 0.0217(7) 0.0184(7) 0.0217(7) -0.0025(6) -0.0021(5) 0.0006(5)
C18 0.0148(6) 0.0198(7) 0.0218(7) -0.0015(6) -0.0010(5) 0.0003(5)
C19 0.0141(5) 0.0155(6) 0.0148(6) 0.0000(5) -0.0022(4) -0.0020(5)
C20 0.0172(6) 0.0205(7) 0.0149(6) -0.0017(5) -0.0013(5) 0.0026(5)
C21 0.0255(7) 0.0173(7) 0.0247(8) -0.0030(6) -0.0062(6) 0.0038(6)
C22 0.0262(7) 0.0169(7) 0.0265(8) 0.0043(6) -0.0076(6) -0.0056(6)
C23 0.0157(6) 0.0215(7) 0.0205(7) 0.0041(6) -0.0036(5) -0.0049(5)
C24 0.0257(7) 0.0325(9) 0.0180(7) -0.0016(6) -0.0053(6) -0.0115(6)
C25 0.0356(8) 0.0220(8) 0.0154(7) -0.0032(6) -0.0006(6) -0.0058(6)
C26 0.0345(8) 0.0283(8) 0.0161(7) -0.0016(6) 0.0047(6) -0.0064(7)
C27 0.0419(9) 0.0283(9) 0.0150(7) 0.0053(6) -0.0051(6) -0.0057(7)
C28 0.0250(7) 0.0376(10) 0.0237(8) 0.0013(7) -0.0115(6) 0.0007(7)
Cl1 0.02483(17) 0.02495(19) 0.0293(2) 0.01018(16) 0.00428(14) 0.00116(14)
Cl2 0.0361(2) 0.0305(2) 0.01704(17) -0.00164(15) -0.00454(14) 0.00278(16)
Fe1 0.01520(9) 0.01670(10) 0.01361(10) 0.00125(7) -0.00229(7) -0.00177(7)
N1 0.0142(5) 0.0154(6) 0.0190(6) 0.0002(5) -0.0026(4) -0.0001(4)
N2 0.0147(5) 0.0156(6) 0.0174(6) 0.0008(4) -0.0022(4) -0.0007(4)
Zr1 0.01505(6) 0.01560(7) 0.01488(7) 0.00084(5) -0.00032(4) 0.00313(5)

loop_
_atom_type_symbol
_atom_type_description
_atom_type_scat_dispersion_real
_atom_type_scat_dispersion_imag
_atom_type_scat_source
C C 0.0033 0.0016 'International Tables Vol C Tables 4.2.6.8 and 6.1.1.4'
H H 0.0000 0.0000 'International Tables Vol C Tables 4.2.6.8 and 6.1.1.4'
N N 0.0061 0.0033 'International Tables Vol C Tables 4.2.6.8 and 6.1.1.4'
Cl Cl 0.1484 0.1585 'International Tables Vol C Tables 4.2.6.8 and 6.1.1.4'
Zr Zr -2.9673 0.5597 'International Tables Vol C Tables 4.2.6.8 and 6.1.1.4'
Fe Fe 0.3463 0.8444 'International Tables Vol C Tables 4.2.6.8 and 6.1.1.4'

loop_
_geom_angle_atom_site_label_1
_geom_angle_atom_site_label_2
_geom_angle_atom_site_label_3
_geom_angle
C5 C1 C2 108.02(15)
C5 C1 Zr1 73.94(9)
C2 C1 Zr1 73.23(9)
C3 C2 C1 108.12(15)
C3 C2 Zr1 73.19(9)
C1 C2 Zr1 74.10(10)
C2 C3 C4 108.01(15)
C2 C3 Zr1 74.07(9)
C4 C3 Zr1 74.02(9)
C5 C4 C3 107.73(15)
C5 C4 Zr1 74.26(9)
C3 C4 Zr1 73.04(9)
C1 C5 C4 108.12(16)
C1 C5 Zr1 73.54(9)
C4 C5 Zr1 73.09(9)
N2 C6 N1 111.07(12)
N2 C6 C19 126.54(12)
N1 C6 C19 122.25(12)
N2 C7 C8 110.01(12)
N2 C7 C12 112.63(12)
C8 C7 C12 110.09(13)
C7 C8 C9 111.83(14)
C10 C9 C8 112.02(15)
C11 C10 C9 111.28(14)
C10 C11 C12 111.60(15)
C11 C12 C7 110.85(13)
N1 C13 C18 111.80(12)
N1 C13 C14 110.92(12)
C18 C13 C14 109.96(12)
C15 C14 C13 110.85(13)
C16 C15 C14 111.97(13)
C17 C16 C15 111.00(12)
C16 C17 C18 110.99(13)
C17 C18 C13 110.94(12)
C23 C19 C20 107.04(13)
C23 C19 C6 127.08(12)
C20 C19 C6 124.47(13)
C23 C19 Fe1 68.04(8)
C20 C19 Fe1 68.77(8)
C6 C19 Fe1 138.74(10)
C21 C20 C19 108.26(13)
C21 C20 Fe1 69.34(9)
C19 C20 Fe1 70.47(8)
C20 C21 C22 108.45(14)
C20 C21 Fe1 70.13(9)
C22 C21 Fe1 69.11(9)
C21 C22 C23 107.96(14)
C21 C22 Fe1 70.06(9)
C23 C22 Fe1 69.62(9)
C22 C23 C19 108.25(13)
C22 C23 Fe1 69.26(8)
C19 C23 Fe1 71.12(8)
C25 C24 C28 108.06(15)
C25 C24 Fe1 70.00(9)
C28 C24 Fe1 69.40(9)
C26 C25 C24 108.00(16)
C26 C25 Fe1 69.19(9)
C24 C25 Fe1 69.55(9)
C27 C26 C25 108.01(16)
C27 C26 Fe1 69.57(10)
C25 C26 Fe1 70.32(9)
C26 C27 C28 108.22(16)
C26 C27 Fe1 69.79(9)
C28 C27 Fe1 69.81(9)
C27 C28 C24 107.71(16)
C27 C28 Fe1 69.46(9)
C24 C28 Fe1 69.97(9)
C22 Fe1 C23 41.12(6)
C22 Fe1 C21 40.83(7)
C23 Fe1 C21 68.80(6)
C22 Fe1 C27 101.99(7)
C23 Fe1 C27 119.93(7)
C21 Fe1 C27 117.76(7)
C22 Fe1 C26 117.74(7)
C23 Fe1 C26 105.68(7)
C21 Fe1 C26 153.16(7)
C27 Fe1 C26 40.64(7)
C22 Fe1 C28 119.55(7)
C23 Fe1 C28 156.20(7)
C21 Fe1 C28 105.47(7)
C27 Fe1 C28 40.73(8)
C26 Fe1 C28 68.49(8)
C22 Fe1 C20 68.69(7)
C23 Fe1 C20 68.81(6)
C21 Fe1 C20 40.53(6)
C27 Fe1 C20 155.29(7)
C26 Fe1 C20 163.96(7)
C28 Fe1 C20 122.68(7)
C22 Fe1 C24 158.24(7)
C23 Fe1 C24 160.59(7)
C21 Fe1 C24 125.07(7)
C27 Fe1 C24 68.28(7)
C26 Fe1 C24 68.25(7)
C28 Fe1 C24 40.63(7)
C20 Fe1 C24 111.69(7)
C22 Fe1 C25 155.63(7)
C23 Fe1 C25 123.17(7)
C21 Fe1 C25 163.52(7)
C27 Fe1 C25 68.12(7)
C26 Fe1 C25 40.49(7)
C28 Fe1 C25 68.23(7)
C20 Fe1 C25 129.03(6)
C24 Fe1 C25 40.45(7)
C22 Fe1 C19 68.77(6)
C23 Fe1 C19 40.84(6)
C21 Fe1 C19 68.40(6)
C27 Fe1 C19 158.80(7)
C26 Fe1 C19 125.47(7)
C28 Fe1 C19 160.40(7)
C20 Fe1 C19 40.76(5)
C24 Fe1 C19 126.72(6)
C25 Fe1 C19 112.16(6)
C6 N1 C13 124.16(12)
C6 N1 Zr1 93.89(9)
C13 N1 Zr1 140.81(9)
C6 N2 C7 124.07(12)
C6 N2 Zr1 95.01(8)
C7 N2 Zr1 140.90(10)
N2 Zr1 N1 59.99(4)
N2 Zr1 Cl2 127.25(4)
N1 Zr1 Cl2 89.44(3)
N2 Zr1 Cl1 89.42(3)
N1 Zr1 Cl1 140.29(3)
Cl2 Zr1 Cl1 90.643(16)
N2 Zr1 C3 138.07(5)
N1 Zr1 C3 128.41(5)
Cl2 Zr1 C3 94.68(4)
Cl1 Zr1 C3 91.15(4)
N2 Zr1 C2 106.17(5)
N1 Zr1 C2 127.59(6)
Cl2 Zr1 C2 126.12(4)
Cl1 Zr1 C2 82.59(4)
C3 Zr1 C2 32.74(5)
N2 Zr1 C4 132.70(5)
N1 Zr1 C4 96.07(5)
Cl2 Zr1 C4 88.70(4)
Cl1 Zr1 C4 123.64(4)
C3 Zr1 C4 32.94(6)
C2 Zr1 C4 54.30(5)
N2 Zr1 C1 85.89(5)
N1 Zr1 C1 95.34(6)
Cl2 Zr1 C1 142.83(4)
Cl1 Zr1 C1 107.91(5)
C3 Zr1 C1 54.24(6)
C2 Zr1 C1 32.66(6)
C4 Zr1 C1 54.15(5)
N2 Zr1 C5 100.06(5)
N1 Zr1 C5 77.55(5)
Cl2 Zr1 C5 114.91(4)
Cl1 Zr1 C5 136.59(4)
C3 Zr1 C5 54.24(6)
C2 Zr1 C5 54.04(6)
C4 Zr1 C5 32.65(6)
C1 Zr1 C5 32.52(6)

loop_
_geom_bond_atom_site_label_1
_geom_bond_atom_site_label_2
_geom_bond_distance
C1 C5 1.408(2)
C1 C2 1.410(3)
C1 Zr1 2.5121(16)
C2 C3 1.407(2)
C2 Zr1 2.5010(16)
C3 C4 1.415(2)
C3 Zr1 2.4897(15)
C4 C5 1.411(2)
C4 Zr1 2.5022(15)
C5 Zr1 2.5172(16)
C6 N2 1.3412(18)
C6 N1 1.3417(17)
C6 C19 1.4865(19)
C7 N2 1.4645(17)
C7 C8 1.525(2)
C7 C12 1.533(2)
C8 C9 1.532(2)
C9 C10 1.525(3)
C10 C11 1.522(3)
C11 C12 1.529(2)
C13 N1 1.4695(18)
C13 C18 1.532(2)
C13 C14 1.5320(19)
C14 C15 1.527(2)
C15 C16 1.524(2)
C16 C17 1.522(2)
C17 C18 1.525(2)
C19 C23 1.434(2)
C19 C20 1.4369(19)
C19 Fe1 2.0742(13)
C20 C21 1.418(2)
C20 Fe1 2.0514(15)
C21 C22 1.419(2)
C21 Fe1 2.0410(16)
C22 C23 1.426(2)
C22 Fe1 2.0284(15)
C23 Fe1 2.0331(14)
C24 C25 1.422(3)
C24 C28 1.423(3)
C24 Fe1 2.0534(15)
C25 C26 1.420(2)
C25 Fe1 2.0593(16)
C26 C27 1.419(3)
C26 Fe1 2.0443(17)
C27 C28 1.422(3)
C27 Fe1 2.0413(16)
C28 Fe1 2.0460(15)
Cl1 Zr1 2.4405(4)
Cl2 Zr1 2.4375(4)
N1 Zr1 2.2245(12)
N2 Zr1 2.1998(12)
